data_7714598
loop_
_publ_author_name
'Jiang, Jiang'
'Li, Zi-Wei'
'Zhang, Zhi-Zhuan'
'Tan, Bin'
'Wu, Zhao-Feng'
'Huang, Xiao-Ying'

_publ_section_title
;
 The {Cu<sub>2</sub>I<sub>2</sub>} cluster bearing metal organic
 frameworks: crystal structures and fluorescence detecting performances
 towards cysteine and explosive molecules.
;
_journal_issue 2
_journal_name_full 'Dalton transactions (Cambridge, England : 2003)'
_journal_page_first 706
_journal_page_last 714
_journal_paper_doi 10.1039/d3dt03363e
_journal_volume 53
_journal_year 2024
_chemical_formula_sum 'C22.95 H22.99 Cu2 Eu I2 N4.78 O7.41'
_chemical_formula_weight 1017.07
_space_group_crystal_system monoclinic
_space_group_IT_number 14
_space_group_name_Hall '-P 2yn'
_space_group_name_H-M_alt 'P 1 21/n 1'
_atom_sites_solution_hydrogens geom
_atom_sites_solution_primary 'intrinsic phasing'
_atom_sites_solution_secondary difmap
_audit_creation_method SHELXL-2018/1
_audit_update_record
;
2023-09-05 deposited with the CCDC.	2023-11-30 downloaded from the CCDC.
;
_cell_angle_alpha 90
_cell_angle_beta 93.7760(10)
_cell_angle_gamma 90
_cell_formula_units_Z 4
_cell_length_a 16.2050(6)
_cell_length_b 8.7121(3)
_cell_length_c 26.7542(10)
_cell_measurement_reflns_used 9734
_cell_measurement_temperature 100(2)
_cell_measurement_theta_max 33.6059
_cell_measurement_theta_min 3.0443
_cell_volume 3768.9(2)
_computing_cell_refinement 'Bruker SAINT v8.38a'
_computing_data_collection 'Bruker APEX 3'
_computing_data_reduction 'Bruker SAINT v8.38a'
_computing_molecular_graphics 'Bruker SHELXTL'
_computing_publication_material 'Bruker SHELXTL & local programs'
_computing_structure_refinement 'SHELXL-2018/1 (Sheldrick, 2018)'
_computing_structure_solution 'SHELXT 2014/5 (Sheldrick, 2014)'
_diffrn_ambient_temperature 100(2)
_diffrn_detector_area_resol_mean 7.39
_diffrn_measured_fraction_theta_full 0.999
_diffrn_measured_fraction_theta_max 0.997
_diffrn_measurement_device_type 'Bruker D8 with PHOTONII detector'
_diffrn_measurement_method '\w/\q shutterless scans'
_diffrn_radiation_type synchrotron
_diffrn_radiation_wavelength 0.7288
_diffrn_reflns_av_R_equivalents 0.0605
_diffrn_reflns_av_unetI/netI 0.0348
_diffrn_reflns_Laue_measured_fraction_full 0.999
_diffrn_reflns_Laue_measured_fraction_max 0.997
_diffrn_reflns_limit_h_max 23
_diffrn_reflns_limit_h_min -23
_diffrn_reflns_limit_k_max 12
_diffrn_reflns_limit_k_min -12
_diffrn_reflns_limit_l_max 38
_diffrn_reflns_limit_l_min -38
_diffrn_reflns_number 108968
_diffrn_reflns_point_group_measured_fraction_full 0.999
_diffrn_reflns_point_group_measured_fraction_max 0.997
_diffrn_reflns_theta_full 25.930
_diffrn_reflns_theta_max 31.394
_diffrn_reflns_theta_min 1.465
_diffrn_source 'Advanced Light Source Beamline 12.2.1'
_exptl_absorpt_coefficient_mu 4.713
_exptl_absorpt_correction_T_max 0.734
_exptl_absorpt_correction_T_min 0.521
_exptl_absorpt_correction_type multi-scan
_exptl_absorpt_process_details 'SADABS 2016/2 Bruker AXS Madison WI USA'
_exptl_crystal_colour red
_exptl_crystal_density_diffrn 1.792
_exptl_crystal_description block
_exptl_crystal_F_000 1922
_exptl_crystal_size_max 0.210
_exptl_crystal_size_mid 0.110
_exptl_crystal_size_min 0.070
_refine_diff_density_max 1.183
_refine_diff_density_min -1.458
_refine_diff_density_rms 0.183
_refine_ls_extinction_method none
_refine_ls_goodness_of_fit_ref 1.088
_refine_ls_hydrogen_treatment constr
_refine_ls_matrix_type full
_refine_ls_number_parameters 429
_refine_ls_number_reflns 11507
_refine_ls_number_restraints 119
_refine_ls_restrained_S_all 1.097
_refine_ls_R_factor_all 0.0291
_refine_ls_R_factor_gt 0.0262
_refine_ls_shift/su_max 0.005
_refine_ls_shift/su_mean 0.000
_refine_ls_structure_factor_coef Fsqd
_refine_ls_weighting_details 'w=1/[\s^2^(Fo^2^)+(0.0247P)^2^+4.1778P] where P=(Fo^2^+2Fc^2^)/3'
_refine_ls_weighting_scheme calc
_refine_ls_wR_factor_gt 0.0618
_refine_ls_wR_factor_ref 0.0638
_reflns_Friedel_coverage 0.000
_reflns_number_gt 10599
_reflns_number_total 11507
_reflns_threshold_expression 'I > 2\s(I)'
_cod_data_source_file d3dt03363e2.cif
_cod_data_source_block Eu-CuI-INA
_cod_depositor_comments
;
The following automatic conversions were performed:

data item '_atom_sites_solution_secondary' value 'Difmap' was changed
to 'difmap' in accordance with the
/home/data/users/saulius/crontab/automatic-downloads/rss-feeds/RSC/lib/dictionaries/cif_core.dic
dictionary named 'cif_core.dic' version 2.4.2 last updated on
2011-04-26.

Automatic conversion script
Id: cif_fix_values 8170 2020-07-09 18:12:32Z antanas 

 Adding full bibliography for 7714597--7714598.cif.
;
_cod_original_sg_symbol_H-M 'P 21/n'
_cod_database_code 7714598
_shelx_shelxl_version_number 2018/1
_shelx_space_group_comment
;
The symmetry employed for this shelxl refinement is uniquely defined
by the following loop, which should always be used as a source of
symmetry information in preference to the above space-group names.
They are only intended as comments.
;
_shelx_estimated_absorpt_t_min 0.438
_shelx_estimated_absorpt_t_max 0.734

loop_
_space_group_symop_operation_xyz
'x, y, z'
'-x+1/2, y+1/2, -z+1/2'
'-x, -y, -z'
'x-1/2, -y-1/2, z-1/2'

loop_
_atom_site_label
_atom_site_type_symbol
_atom_site_fract_x
_atom_site_fract_y
_atom_site_fract_z
_atom_site_U_iso_or_equiv
_atom_site_adp_type
_atom_site_occupancy
_atom_site_site_symmetry_order
_atom_site_calc_flag
_atom_site_refinement_flags_posn
_atom_site_refinement_flags_adp
_atom_site_refinement_flags_occupancy
_atom_site_disorder_assembly
_atom_site_disorder_group
Eu1 Eu 0.45169(2) 0.25683(2) 0.49007(2) 0.01076(3) Uani 1 1 d . . . . .
I1 I 0.96672(2) 0.74831(2) 0.61428(2) 0.02105(4) Uani 1 1 d . . . . .
I2 I 1.1082(4) 0.3517(7) 0.7063(2) 0.0202(5) Uani 0.31(2) 1 d . . P . .
I2' I 1.11203(17) 0.3491(3) 0.70344(10) 0.0227(3) Uani 0.69(2) 1 d . . P . .
Cu1 Cu 1.08388(2) 0.66900(3) 0.69437(2) 0.01688(6) Uani 1 1 d . . . . .
Cu2 Cu 0.9766(2) 0.4557(5) 0.65375(11) 0.0153(9) Uani 0.31(2) 1 d . . P . .
Cu2' Cu 0.97188(18) 0.4619(3) 0.65727(13) 0.0408(6) Uani 0.69(2) 1 d . . P . .
N1 N 1.04508(13) 0.7736(2) 0.76179(7) 0.0206(4) Uani 1 1 d . . . . .
C1 C 0.96512(17) 0.8380(4) 0.76621(9) 0.0326(6) Uani 1 1 d . . . . .
H1A H 0.925886 0.831359 0.738304 0.039 Uiso 1 1 calc R U . . .
C2 C 0.94032(17) 0.9146(4) 0.81206(9) 0.0312(6) Uani 1 1 d . . . . .
H2A H 0.886641 0.957536 0.813458 0.037 Uiso 1 1 calc R U . . .
C3 C 1.00080(15) 0.9229(2) 0.85573(8) 0.0185(4) Uani 1 1 d . . . . .
C4 C 1.08304(15) 0.8554(3) 0.85179(8) 0.0197(4) Uani 1 1 d . . . . .
H4A H 1.122951 0.858107 0.879430 0.024 Uiso 1 1 calc R U . . .
C5 C 1.10269(15) 0.7830(3) 0.80395(8) 0.0200(4) Uani 1 1 d . . . . .
H5A H 1.156319 0.740828 0.801365 0.024 Uiso 1 1 calc R U . . .
C6 C 0.97782(15) 1.0110(2) 0.90515(8) 0.0178(4) Uani 1 1 d . . . . .
O1 O 1.02521(11) 0.98643(18) 0.94858(6) 0.0205(3) Uani 1 1 d . . . . .
O2 O 0.91612(11) 1.11061(19) 0.90304(6) 0.0227(3) Uani 1 1 d . . . . .
N2 N 0.86878(14) 0.3333(2) 0.62883(10) 0.0308(5) Uani 1 1 d . . . . .
C7 C 0.80200(17) 0.4145(3) 0.60388(14) 0.0403(8) Uani 1 1 d . . . . .
H7A H 0.805333 0.523193 0.601944 0.048 Uiso 1 1 calc R U . . .
C8 C 0.72820(16) 0.3381(3) 0.58098(13) 0.0357(7) Uani 1 1 d . . . . .
H8A H 0.685164 0.396944 0.564536 0.043 Uiso 1 1 calc R U . . .
C9 C 0.72113(13) 0.1709(3) 0.58358(9) 0.0181(4) Uani 1 1 d . . . . .
C10 C 0.78864(16) 0.0849(3) 0.61060(12) 0.0323(6) Uani 1 1 d . . . . .
H10A H 0.785800 -0.023598 0.613678 0.039 Uiso 1 1 calc R U . . .
C11 C 0.86049(17) 0.1702(3) 0.63269(13) 0.0358(7) Uani 1 1 d . . . . .
H11A H 0.903458 0.114352 0.650385 0.043 Uiso 1 1 calc R U . . .
C12 C 0.64126(13) 0.0877(3) 0.55738(8) 0.0176(4) Uani 1 1 d . . . . .
O3 O 0.57846(10) 0.1766(2) 0.54067(7) 0.0275(4) Uani 1 1 d . . . . .
O4 O 0.64447(10) -0.0652(2) 0.55353(7) 0.0249(4) Uani 1 1 d . . . . .
N3 N 1.19507(12) 0.7782(2) 0.67096(7) 0.0184(4) Uani 1 1 d . . . . .
C13 C 1.18895(15) 0.9278(3) 0.64930(10) 0.0242(5) Uani 1 1 d . . . . .
H13A H 1.140087 0.985656 0.653201 0.029 Uiso 1 1 calc R U . . .
C14 C 1.25480(15) 0.9969(3) 0.62117(10) 0.0232(5) Uani 1 1 d . . . . .
H14A H 1.248476 1.097339 0.607592 0.028 Uiso 1 1 calc R U . . .
C15 C 1.33038(13) 0.9081(2) 0.61445(7) 0.0143(4) Uani 1 1 d . . . . .
C16 C 1.33970(16) 0.7582(3) 0.64003(10) 0.0223(5) Uani 1 1 d . . . . .
H16A H 1.389446 0.701117 0.638671 0.027 Uiso 1 1 calc R U . . .
C17 C 1.27079(14) 0.6983(3) 0.66772(9) 0.0213(4) Uani 1 1 d . . . . .
H17A H 1.277427 0.601907 0.684099 0.026 Uiso 1 1 calc R U . . .
C18 C 1.39957(13) 0.9657(2) 0.57859(7) 0.0147(4) Uani 1 1 d . . . . .
O5 O 1.39048(10) 1.10629(19) 0.55912(6) 0.0222(3) Uani 1 1 d . . . . .
O6 O 1.46010(11) 0.86760(19) 0.57003(7) 0.0236(3) Uani 1 1 d . . . . .
O7 O 0.30845(11) 0.3677(2) 0.49989(7) 0.0257(4) Uani 1 1 d D . . . .
C19 C 0.23893(15) 0.2961(3) 0.50744(9) 0.0266(5) Uani 1 1 d D . . . .
H19A H 0.234700 0.191182 0.497928 0.032 Uiso 1 1 calc R U . . .
N4 N 0.17035(14) 0.3633(3) 0.52858(9) 0.0377(6) Uani 1 1 d D . . . .
C20 C 0.1716(2) 0.5323(5) 0.54418(16) 0.0618(11) Uani 1 1 d D . . . .
H20A H 0.227962 0.572647 0.543155 0.093 Uiso 1 1 calc R U . . .
H20B H 0.153521 0.541553 0.578281 0.093 Uiso 1 1 calc R U . . .
H20C H 0.134272 0.591007 0.521092 0.093 Uiso 1 1 calc R U . . .
C21 C 0.09053(19) 0.2711(5) 0.53631(12) 0.0566(12) Uani 1 1 d D . . . .
H21A H 0.097639 0.164956 0.525244 0.085 Uiso 1 1 calc R U . . .
H21B H 0.043934 0.317988 0.516688 0.085 Uiso 1 1 calc R U . . .
H21C H 0.079488 0.271978 0.571881 0.085 Uiso 1 1 calc R U . . .
O1S O 0.7434(7) 0.2380(12) 0.7628(5) 0.116(4) Uani 0.406(7) 1 d D U P A 1
C1S C 0.8070(6) 0.2959(12) 0.7847(4) 0.072(3) Uani 0.406(7) 1 d D U P A 1
H1S H 0.835625 0.226552 0.807125 0.087 Uiso 0.406(7) 1 calc R U P A 1
N1S N 0.8443(7) 0.4370(17) 0.7833(4) 0.086(3) Uani 0.406(7) 1 d D U P A 1
C2S C 0.8082(11) 0.5582(18) 0.7506(6) 0.107(3) Uani 0.406(7) 1 d D U P A 1
C3S C 0.9212(7) 0.4506(16) 0.8171(4) 0.053(3) Uani 0.406(7) 1 d D U P A 1
N2S N 0.8969(7) 0.4057(15) 0.8040(4) 0.058(3) Uani 0.369(9) 1 d D U P B 2
C4S C 0.8410(11) 0.412(3) 0.7787(8) 0.090(3) Uani 0.369(9) 1 d D U P B 2
C5S C 0.7626(10) 0.475(2) 0.7499(6) 0.109(4) Uani 0.369(9) 1 d D U P B 2

loop_
_atom_site_aniso_label
_atom_site_aniso_U_11
_atom_site_aniso_U_22
_atom_site_aniso_U_33
_atom_site_aniso_U_23
_atom_site_aniso_U_13
_atom_site_aniso_U_12
Eu1 0.01115(5) 0.00826(5) 0.01281(5) 0.00149(3) 0.00032(4) -0.00123(3)
I1 0.02177(8) 0.01980(8) 0.02096(7) 0.00006(5) -0.00315(6) 0.00007(5)
I2 0.0237(8) 0.0203(9) 0.0170(9) 0.0014(6) 0.0032(8) 0.0024(6)
I2' 0.0218(4) 0.0147(4) 0.0303(7) 0.0028(4) -0.0077(5) -0.0005(3)
Cu1 0.01759(13) 0.01869(13) 0.01483(12) -0.00424(9) 0.00466(9) -0.00583(10)
Cu2 0.0143(11) 0.0174(11) 0.0139(18) -0.0080(7) -0.0012(10) 0.0007(7)
Cu2' 0.0290(7) 0.0182(6) 0.0712(14) -0.0036(6) -0.0265(7) -0.0053(5)
N1 0.0224(10) 0.0222(9) 0.0174(9) -0.0070(7) 0.0034(7) -0.0030(8)
C1 0.0248(12) 0.0536(18) 0.0189(11) -0.0150(11) -0.0030(9) 0.0059(12)
C2 0.0263(12) 0.0457(16) 0.0213(11) -0.0140(11) -0.0009(9) 0.0092(11)
C3 0.0276(11) 0.0133(9) 0.0145(9) -0.0029(7) 0.0016(8) 0.0014(8)
C4 0.0267(11) 0.0190(10) 0.0131(9) -0.0029(8) 0.0000(8) 0.0018(8)
C5 0.0235(11) 0.0204(10) 0.0162(10) -0.0032(8) 0.0018(8) 0.0017(9)
C6 0.0274(11) 0.0114(9) 0.0147(9) -0.0024(7) 0.0024(8) -0.0006(8)
O1 0.0324(9) 0.0156(7) 0.0135(7) -0.0010(6) 0.0015(6) 0.0038(6)
O2 0.0271(9) 0.0188(8) 0.0219(8) -0.0065(6) 0.0001(6) 0.0046(7)
N2 0.0199(10) 0.0179(10) 0.0526(14) -0.0024(9) -0.0135(9) -0.0010(8)
C7 0.0218(12) 0.0132(11) 0.083(2) 0.0043(13) -0.0187(14) -0.0032(9)
C8 0.0172(11) 0.0184(12) 0.069(2) 0.0113(12) -0.0153(12) -0.0010(9)
C9 0.0135(9) 0.0147(10) 0.0255(11) -0.0007(8) -0.0032(8) -0.0001(7)
C10 0.0239(12) 0.0119(10) 0.0585(18) 0.0012(11) -0.0168(12) -0.0007(9)
C11 0.0240(12) 0.0181(12) 0.0619(19) 0.0027(12) -0.0225(12) -0.0004(10)
C12 0.0134(9) 0.0222(10) 0.0170(9) 0.0001(8) 0.0002(7) -0.0041(8)
O3 0.0161(8) 0.0306(9) 0.0348(10) 0.0139(8) -0.0071(7) -0.0043(7)
O4 0.0193(8) 0.0217(8) 0.0335(9) -0.0095(7) 0.0004(7) -0.0050(7)
N3 0.0175(9) 0.0176(8) 0.0205(9) -0.0026(7) 0.0057(7) -0.0043(7)
C13 0.0200(11) 0.0137(10) 0.0405(14) -0.0011(9) 0.0137(10) 0.0002(8)
C14 0.0212(11) 0.0133(10) 0.0364(13) 0.0030(9) 0.0109(9) -0.0005(8)
C15 0.0150(9) 0.0148(9) 0.0136(9) 0.0001(7) 0.0031(7) -0.0032(7)
C16 0.0186(11) 0.0204(11) 0.0290(12) 0.0081(8) 0.0083(9) 0.0041(8)
C17 0.0204(11) 0.0188(10) 0.0252(11) 0.0081(9) 0.0060(8) -0.0013(9)
C18 0.0157(9) 0.0154(9) 0.0132(8) -0.0003(7) 0.0028(7) -0.0048(7)
O5 0.0205(8) 0.0205(8) 0.0263(8) 0.0086(6) 0.0061(6) -0.0019(6)
O6 0.0219(8) 0.0193(8) 0.0307(9) -0.0017(7) 0.0116(7) 0.0004(6)
O7 0.0211(8) 0.0237(9) 0.0324(9) 0.0013(7) 0.0022(7) 0.0075(7)
C19 0.0167(11) 0.0388(14) 0.0243(11) -0.0056(10) 0.0008(9) 0.0061(10)
N4 0.0177(10) 0.0688(18) 0.0264(11) -0.0148(11) -0.0006(8) 0.0126(11)
C20 0.047(2) 0.074(3) 0.064(2) -0.029(2) 0.0019(18) 0.031(2)
C21 0.0171(13) 0.126(4) 0.0272(15) -0.0165(18) 0.0038(11) -0.0012(17)
O1S 0.113(7) 0.103(7) 0.129(8) -0.008(6) -0.005(6) -0.024(5)
C1S 0.075(5) 0.054(5) 0.085(5) 0.003(4) -0.013(4) -0.001(4)
N1S 0.094(5) 0.082(6) 0.080(5) -0.009(4) 0.002(4) -0.029(4)
C2S 0.113(7) 0.098(7) 0.105(7) 0.004(6) -0.022(6) -0.025(6)
C3S 0.049(6) 0.076(7) 0.033(5) 0.006(4) -0.004(4) -0.012(5)
N2S 0.052(6) 0.066(6) 0.057(7) 0.012(5) 0.016(5) 0.010(5)
C4S 0.094(6) 0.090(6) 0.084(5) -0.008(5) -0.006(5) -0.022(5)
C5S 0.104(8) 0.127(9) 0.093(8) -0.021(8) -0.011(7) -0.033(8)

loop_
_atom_type_symbol
_atom_type_description
_atom_type_scat_dispersion_real
_atom_type_scat_dispersion_imag
_atom_type_scat_source
C C 0.0034 0.0017 'XDISP Program in WinGX L.Kissel & R.H.Pratt Acta Cryst A46 170 1990'
H H 0.0000 0.0000 'XDISP Program in WinGX L.Kissel & R.H.Pratt Acta Cryst A46 170 1990'
N N 0.0065 0.0035 'XDISP Program in WinGX L.Kissel & R.H.Pratt Acta Cryst A46 170 1990'
O O 0.0115 0.0064 'XDISP Program in WinGX L.Kissel & R.H.Pratt Acta Cryst A46 170 1990'
Cu Cu 0.3203 1.3289 'XDISP Program in WinGX L.Kissel & R.H.Pratt Acta Cryst A46 170 1990'
I I -0.3993 1.9038 'XDISP Program in WinGX L.Kissel & R.H.Pratt Acta Cryst A46 170 1990'
Eu Eu -0.0914 3.8479 'XDISP Program in WinGX L.Kissel & R.H.Pratt Acta Cryst A46 170 1990'

loop_
_geom_angle_atom_site_label_1
_geom_angle_atom_site_label_2
_geom_angle_atom_site_label_3
_geom_angle
_geom_angle_site_symmetry_1
_geom_angle_site_symmetry_3
_geom_angle_publ_flag
O6 Eu1 O3 74.83(6) 3_766 . ?
O6 Eu1 O4 76.97(6) 3_766 3_656 ?
O3 Eu1 O4 122.01(6) . 3_656 ?
O6 Eu1 O5 121.39(6) 3_766 1_445 ?
O3 Eu1 O5 78.78(6) . 1_445 ?
O4 Eu1 O5 74.52(6) 3_656 1_445 ?
O6 Eu1 O7 143.58(6) 3_766 . ?
O3 Eu1 O7 141.06(6) . . ?
O4 Eu1 O7 76.03(6) 3_656 . ?
O5 Eu1 O7 73.52(6) 1_445 . ?
O6 Eu1 O1 133.09(6) 3_766 2_646 ?
O3 Eu1 O1 78.05(6) . 2_646 ?
O4 Eu1 O1 149.56(5) 3_656 2_646 ?
O5 Eu1 O1 89.13(5) 1_445 2_646 ?
O7 Eu1 O1 74.75(6) . 2_646 ?
O6 Eu1 O2 73.67(6) 3_766 4_575 ?
O3 Eu1 O2 136.99(6) . 4_575 ?
O4 Eu1 O2 77.76(6) 3_656 4_575 ?
O5 Eu1 O2 143.47(5) 1_445 4_575 ?
O7 Eu1 O2 77.07(6) . 4_575 ?
O1 Eu1 O2 103.61(5) 2_646 4_575 ?
O6 Eu1 O1 79.21(5) 3_766 4_575 ?
O3 Eu1 O1 94.74(5) . 4_575 ?
O4 Eu1 O1 127.81(5) 3_656 4_575 ?
O5 Eu1 O1 154.80(5) 1_445 4_575 ?
O7 Eu1 O1 98.78(5) . 4_575 ?
O1 Eu1 O1 65.67(6) 2_646 4_575 ?
O2 Eu1 O1 51.07(5) 4_575 4_575 ?
O6 Eu1 C6 72.29(6) 3_766 4_575 ?
O3 Eu1 C6 115.85(6) . 4_575 ?
O4 Eu1 C6 101.77(6) 3_656 4_575 ?
O5 Eu1 C6 163.37(6) 1_445 4_575 ?
O7 Eu1 C6 89.85(6) . 4_575 ?
O1 Eu1 C6 86.53(5) 2_646 4_575 ?
O2 Eu1 C6 25.09(6) 4_575 4_575 ?
O1 Eu1 C6 26.23(5) 4_575 4_575 ?
Cu2' I1 Cu2 2.83(9) . . ?
Cu2' I1 Cu1 57.66(4) . . ?
Cu2 I1 Cu1 57.98(8) . . ?
Cu2 I2 Cu2' 2.84(9) . . ?
Cu2 I2 Cu1 59.90(16) . . ?
Cu2' I2 Cu1 59.02(14) . . ?
Cu2 I2' Cu2' 2.79(9) . . ?
Cu2 I2' Cu1 59.34(11) . . ?
Cu2' I2' Cu1 58.43(8) . . ?
N1 Cu1 N3 110.54(8) . . ?
N1 Cu1 Cu2' 111.38(11) . . ?
N3 Cu1 Cu2' 137.62(10) . . ?
N1 Cu1 Cu2 114.19(9) . . ?
N3 Cu1 Cu2 134.91(8) . . ?
Cu2' Cu1 Cu2 2.86(10) . . ?
N1 Cu1 I2 111.63(12) . . ?
N3 Cu1 I2 110.62(13) . . ?
Cu2' Cu1 I2 57.98(13) . . ?
Cu2 Cu1 I2 56.91(15) . . ?
N1 Cu1 I2' 113.53(8) . . ?
N3 Cu1 I2' 108.95(8) . . ?
Cu2' Cu1 I2' 58.32(8) . . ?
Cu2 Cu1 I2' 57.13(10) . . ?
I2 Cu1 I2' 2.04(15) . . ?
N1 Cu1 I1 108.08(6) . . ?
N3 Cu1 I1 101.63(6) . . ?
Cu2' Cu1 I1 59.20(5) . . ?
Cu2 Cu1 I1 59.30(8) . . ?
I2 Cu1 I1 113.89(11) . . ?
I2' Cu1 I1 113.47(5) . . ?
N2 Cu2 I2 128.1(2) . . ?
N2 Cu2 I2' 128.2(2) . . ?
I2 Cu2 I2' 2.19(16) . . ?
N2 Cu2 Cu1 164.1(2) . . ?
I2 Cu2 Cu1 63.19(15) . . ?
I2' Cu2 Cu1 63.53(10) . . ?
N2 Cu2 I1 108.59(17) . . ?
I2 Cu2 I1 123.11(19) . . ?
I2' Cu2 I1 122.66(16) . . ?
Cu1 Cu2 I1 62.72(9) . . ?
N2 Cu2' I2 126.51(17) . . ?
N2 Cu2' I2' 126.43(13) . . ?
I2 Cu2' I2' 2.13(15) . . ?
N2 Cu2' Cu1 169.55(18) . . ?
I2 Cu2' Cu1 62.99(13) . . ?
I2' Cu2' Cu1 63.26(7) . . ?
N2 Cu2' I1 109.26(10) . . ?
I2 Cu2' I1 122.23(15) . . ?
I2' Cu2' I1 121.60(10) . . ?
Cu1 Cu2' I1 63.15(5) . . ?
C5 N1 C1 117.78(19) . . ?
C5 N1 Cu1 118.53(15) . . ?
C1 N1 Cu1 123.66(16) . . ?
N1 C1 C2 123.1(2) . . ?
N1 C1 H1A 118.4 . . ?
C2 C1 H1A 118.4 . . ?
C1 C2 C3 118.5(2) . . ?
C1 C2 H2A 120.7 . . ?
C3 C2 H2A 120.7 . . ?
C4 C3 C2 118.83(19) . . ?
C4 C3 C6 121.04(19) . . ?
C2 C3 C6 120.1(2) . . ?
C3 C4 C5 118.8(2) . . ?
C3 C4 H4A 120.6 . . ?
C5 C4 H4A 120.6 . . ?
N1 C5 C4 123.0(2) . . ?
N1 C5 H5A 118.5 . . ?
C4 C5 H5A 118.5 . . ?
O2 C6 O1 121.31(18) . . ?
O2 C6 C3 119.86(19) . . ?
O1 C6 C3 118.76(18) . . ?
O2 C6 Eu1 57.46(10) . 4_676 ?
O1 C6 Eu1 64.79(10) . 4_676 ?
C3 C6 Eu1 167.22(14) . 4_676 ?
C6 O1 Eu1 134.97(13) . 2_656 ?
C6 O1 Eu1 88.98(12) . 4_676 ?
Eu1 O1 Eu1 114.34(6) 2_656 4_676 ?
C6 O2 Eu1 97.44(13) . 4_676 ?
C7 N2 C11 117.1(2) . . ?
C7 N2 Cu2' 117.67(18) . . ?
C11 N2 Cu2' 125.22(17) . . ?
C7 N2 Cu2 118.9(2) . . ?
C11 N2 Cu2 123.84(19) . . ?
Cu2' N2 Cu2 3.70(12) . . ?
N2 C7 C8 123.0(2) . . ?
N2 C7 H7A 118.5 . . ?
C8 C7 H7A 118.5 . . ?
C9 C8 C7 119.7(2) . . ?
C9 C8 H8A 120.1 . . ?
C7 C8 H8A 120.1 . . ?
C8 C9 C10 118.1(2) . . ?
C8 C9 C12 119.50(19) . . ?
C10 C9 C12 122.40(19) . . ?
C11 C10 C9 118.8(2) . . ?
C11 C10 H10A 120.6 . . ?
C9 C10 H10A 120.6 . . ?
N2 C11 C10 123.2(2) . . ?
N2 C11 H11A 118.4 . . ?
C10 C11 H11A 118.4 . . ?
O3 C12 O4 125.9(2) . . ?
O3 C12 C9 117.45(19) . . ?
O4 C12 C9 116.69(18) . . ?
C12 O3 Eu1 158.76(16) . . ?
C12 O4 Eu1 132.09(14) . 3_656 ?
C17 N3 C13 117.44(18) . . ?
C17 N3 Cu1 122.78(15) . . ?
C13 N3 Cu1 118.79(15) . . ?
N3 C13 C14 123.2(2) . . ?
N3 C13 H13A 118.4 . . ?
C14 C13 H13A 118.4 . . ?
C15 C14 C13 119.0(2) . . ?
C15 C14 H14A 120.5 . . ?
C13 C14 H14A 120.5 . . ?
C14 C15 C16 117.99(19) . . ?
C14 C15 C18 121.98(18) . . ?
C16 C15 C18 119.97(18) . . ?
C17 C16 C15 119.2(2) . . ?
C17 C16 H16A 120.4 . . ?
C15 C16 H16A 120.4 . . ?
N3 C17 C16 122.9(2) . . ?
N3 C17 H17A 118.5 . . ?
C16 C17 H17A 118.5 . . ?
O6 C18 O5 125.80(18) . . ?
O6 C18 C15 117.00(18) . . ?
O5 C18 C15 117.19(18) . . ?
C18 O5 Eu1 136.41(14) . 1_665 ?
C18 O6 Eu1 149.02(15) . 3_766 ?
C19 O7 Eu1 129.21(16) . . ?
O7 C19 N4 124.8(3) . . ?
O7 C19 H19A 117.6 . . ?
N4 C19 H19A 117.6 . . ?
C19 N4 C20 120.9(3) . . ?
C19 N4 C21 121.8(3) . . ?
C20 N4 C21 117.3(3) . . ?
N4 C20 H20A 109.5 . . ?
N4 C20 H20B 109.5 . . ?
H20A C20 H20B 109.5 . . ?
N4 C20 H20C 109.5 . . ?
H20A C20 H20C 109.5 . . ?
H20B C20 H20C 109.5 . . ?
N4 C21 H21A 109.5 . . ?
N4 C21 H21B 109.5 . . ?
H21A C21 H21B 109.5 . . ?
N4 C21 H21C 109.5 . . ?
H21A C21 H21C 109.5 . . ?
H21B C21 H21C 109.5 . . ?
C1S O1S C2S 142.9(12) . 2_646 ?
O1S C1S N1S 134.1(12) . . ?
O1S C1S H1S 112.9 . . ?
N1S C1S H1S 112.9 . . ?
C1S N1S C2S 120.1(11) . . ?
C1S N1S C3S 113.9(12) . . ?
C2S N1S C3S 126.0(12) . . ?
N1S C2S O1S 155.0(11) . 2_656 ?
N2S C4S C5S 161(2) . . ?

loop_
_geom_bond_atom_site_label_1
_geom_bond_atom_site_label_2
_geom_bond_distance
_geom_bond_site_symmetry_2
_geom_bond_publ_flag
Eu1 O6 2.4714(16) 3_766 ?
Eu1 O3 2.4851(17) . ?
Eu1 O4 2.5176(16) 3_656 ?
Eu1 O5 2.5214(15) 1_445 ?
Eu1 O7 2.5438(17) . ?
Eu1 O1 2.5989(16) 2_646 ?
Eu1 O2 2.6289(16) 4_575 ?
Eu1 O1 2.7981(16) 4_575 ?
Eu1 C6 3.092(2) 4_575 ?
I1 Cu2' 2.746(2) . ?
I1 Cu2 2.760(4) . ?
I1 Cu1 2.8526(3) . ?
I2 Cu2 2.635(7) . ?
I2 Cu2' 2.671(7) . ?
I2 Cu1 2.807(6) . ?
I2' Cu2 2.657(5) . ?
I2' Cu2' 2.698(4) . ?
I2' Cu1 2.831(3) . ?
Cu1 N1 2.1514(19) . ?
Cu1 N3 2.1663(19) . ?
Cu1 Cu2' 2.701(2) . ?
Cu1 Cu2 2.721(4) . ?
Cu2 N2 2.118(4) . ?
Cu2' N2 2.112(3) . ?
N1 C5 1.418(3) . ?
N1 C1 1.424(3) . ?
C1 C2 1.475(3) . ?
C1 H1A 0.9500 . ?
C2 C3 1.477(3) . ?
C2 H2A 0.9500 . ?
C3 C4 1.467(3) . ?
C3 C6 1.594(3) . ?
C4 C5 1.481(3) . ?
C4 H4A 0.9500 . ?
C5 H5A 0.9500 . ?
C6 O2 1.323(3) . ?
C6 O1 1.367(3) . ?
N2 C7 1.422(3) . ?
N2 C11 1.431(4) . ?
C7 C8 1.467(4) . ?
C7 H7A 0.9500 . ?
C8 C9 1.463(4) . ?
C8 H8A 0.9500 . ?
C9 C10 1.475(3) . ?
C9 C12 1.604(3) . ?
C10 C11 1.472(3) . ?
C10 H10A 0.9500 . ?
C11 H11A 0.9500 . ?
C12 O3 1.332(3) . ?
C12 O4 1.337(3) . ?
N3 C17 1.418(3) . ?
N3 C13 1.427(3) . ?
C13 C14 1.474(3) . ?
C13 H13A 0.9500 . ?
C14 C15 1.470(3) . ?
C14 H14A 0.9500 . ?
C15 C16 1.477(3) . ?
C15 C18 1.603(3) . ?
C16 C17 1.476(3) . ?
C16 H16A 0.9500 . ?
C17 H17A 0.9500 . ?
C18 O6 1.332(3) . ?
C18 O5 1.336(3) . ?
O7 C19 1.315(3) . ?
C19 N4 1.407(3) . ?
C19 H19A 0.9500 . ?
N4 C20 1.530(5) . ?
N4 C21 1.548(4) . ?
C20 H20A 0.9800 . ?
C20 H20B 0.9800 . ?
C20 H20C 0.9800 . ?
C21 H21A 0.9800 . ?
C21 H21B 0.9800 . ?
C21 H21C 0.9800 . ?
O1S C1S 1.258(12) . ?
O1S C2S 1.800(18) 2_646 ?
C1S N1S 1.372(15) . ?
C1S H1S 0.9500 . ?
N1S C2S 1.468(15) . ?
N1S C3S 1.496(13) . ?
N2S C4S 1.097(9) . ?
C4S C5S 1.542(9) . ?
